data_2222434
loop_
_publ_author_name
'Li, Lei-Jiao'
'Li, Yan'
'Hao, Xi-Yun'
'Sun, Xiu-Yun'

_publ_section_title
;
 3-(1,3-Dithiolan-2-ylidene)-1-phenylpyridine-2,4(1<i>H</i>,3<i>H</i>)-dione
;
_journal_coeditor_code RK2145
_journal_issue 7
_journal_name_full 'Acta Crystallographica Section E'
_journal_page_first o1602
_journal_paper_doi 10.1107/S1600536809021862
_journal_volume 65
_journal_year 2009
_chemical_formula_iupac 'C14 H11 N O2 S2'
_chemical_formula_moiety 'C14 H11 N O2 S2'
_chemical_formula_sum 'C14 H11 N O2 S2'
_chemical_formula_weight 289.36
_chemical_melting_point 497
_chemical_name_systematic
;
3-(1,3-Dithiolan-2-ylidene)-1-phenylpyridine-2,4(1<i>H</i>,3<i>H</i>)-dione
;
_space_group_IT_number 4
_symmetry_cell_setting monoclinic
_symmetry_space_group_name_Hall 'P 2yb'
_symmetry_space_group_name_H-M 'P 1 21 1'
_atom_sites_solution_hydrogens geom
_atom_sites_solution_primary direct
_atom_sites_solution_secondary difmap
_audit_creation_method SHELXL97
_cell_angle_alpha 90.00
_cell_angle_beta 101.094(3)
_cell_angle_gamma 90.00
_cell_formula_units_Z 2
_cell_length_a 5.7708(17)
_cell_length_b 12.033(4)
_cell_length_c 9.624(3)
_cell_measurement_reflns_used 3388
_cell_measurement_temperature 292(2)
_cell_measurement_theta_max 26.0461
_cell_measurement_theta_min 2.7418
_cell_volume 655.8(4)
_computing_cell_refinement 'SAINT (Bruker, 2007)'
_computing_data_collection 'APEX2 (Bruker, 2007)'
_computing_data_reduction 'SAINT (Bruker, 2007'
_computing_molecular_graphics 'SHELXTL (Sheldrick, 2008)'
_computing_publication_material 'SHELXTL (Sheldrick, 2008)'
_computing_structure_refinement 'SHELXL97 (Sheldrick, 2008)'
_computing_structure_solution 'SHELXS97 (Sheldrick, 2008)'
_diffrn_ambient_temperature 292(2)
_diffrn_measured_fraction_theta_full 0.999
_diffrn_measured_fraction_theta_max 0.999
_diffrn_measurement_device_type 'Bruker APEXII CCD'
_diffrn_measurement_method \w
_diffrn_radiation_monochromator graphite
_diffrn_radiation_source 'fine-focus sealed tube'
_diffrn_radiation_type MoK\a
_diffrn_radiation_wavelength 0.71073
_diffrn_reflns_av_R_equivalents 0.0496
_diffrn_reflns_av_sigmaI/netI 0.0436
_diffrn_reflns_limit_h_max 7
_diffrn_reflns_limit_h_min -7
_diffrn_reflns_limit_k_max 14
_diffrn_reflns_limit_k_min -14
_diffrn_reflns_limit_l_max 11
_diffrn_reflns_limit_l_min -11
_diffrn_reflns_number 5598
_diffrn_reflns_theta_full 26.07
_diffrn_reflns_theta_max 26.07
_diffrn_reflns_theta_min 2.74
_exptl_absorpt_coefficient_mu 0.401
_exptl_absorpt_correction_T_max 0.894
_exptl_absorpt_correction_T_min 0.870
_exptl_absorpt_correction_type multi-scan
_exptl_absorpt_process_details '(SADABS; Bruker, 2002)'
_exptl_crystal_colour yellow
_exptl_crystal_density_diffrn 1.465
_exptl_crystal_density_method 'not measured'
_exptl_crystal_description block
_exptl_crystal_F_000 300
_exptl_crystal_size_max 0.35
_exptl_crystal_size_mid 0.29
_exptl_crystal_size_min 0.28
_refine_diff_density_max 0.168
_refine_diff_density_min -0.207
_refine_ls_abs_structure_details 'Flack (1983), 1181 Friedel pairs'
_refine_ls_abs_structure_Flack -0.05(5)
_refine_ls_extinction_method none
_refine_ls_goodness_of_fit_ref 1.040
_refine_ls_hydrogen_treatment constr
_refine_ls_matrix_type full
_refine_ls_number_parameters 191
_refine_ls_number_reflns 2543
_refine_ls_number_restraints 1
_refine_ls_restrained_S_all 1.040
_refine_ls_R_factor_all 0.0313
_refine_ls_R_factor_gt 0.0288
_refine_ls_shift/su_max 0.001
_refine_ls_shift/su_mean 0.000
_refine_ls_structure_factor_coef Fsqd
_refine_ls_weighting_details 'calc w=1/[\s^2^(Fo^2^)+(0.035P)^2^] where P=(Fo^2^+2Fc^2^)/3'
_refine_ls_weighting_scheme calc
_refine_ls_wR_factor_gt 0.0690
_refine_ls_wR_factor_ref 0.0706
_reflns_number_gt 2361
_reflns_number_total 2543
_reflns_threshold_expression I>2\s(I)
_cod_data_source_file rk2145.cif
_cod_data_source_block I
_cod_depositor_comments
;
The following automatic conversions were performed:
'_symmetry_cell_setting' value 'Monoclinic' changed to 'monoclinic'
according to '/home/saulius/struct/CIF-dictionaries/cif_core.dic'
dictionary named 'cif_core.dic' version 2.4.1 from 2010-06-29.

Automatic conversion script
Id: cif_fix_enum 1527 2010-12-29 10:47:43Z saulius 

The following automatic conversions were performed:

'_symmetry_cell_setting' value 'Monoclinic' changed to 'monoclinic'
according to /home/saulius/struct/CIF-dictionaries/cif_core.dic
dictionary named 'cif_core.dic' version 2.4.1 from 2010-06-29.

Automatic conversion script
Id: cif_fix_values 1715 2011-07-08 13:25:40Z adriana 
;
_cod_original_sg_symbol_H-M 'P 21'
_cod_database_code 2222434
_cod_database_fobs_code 2222434

loop_
_symmetry_equiv_pos_as_xyz
'x, y, z'
'-x, y+1/2, -z'

loop_
_atom_site_type_symbol
_atom_site_label
_atom_site_fract_x
_atom_site_fract_y
_atom_site_fract_z
_atom_site_U_iso_or_equiv
_atom_site_adp_type
_atom_site_calc_flag
_atom_site_refinement_flags
_atom_site_occupancy
_atom_site_disorder_assembly
_atom_site_disorder_group
S S1 0.64100(9) 0.15466(4) 0.63757(5) 0.04732(14) Uani d . 1 . .
S S2 0.47667(10) -0.01817(4) 0.80937(6) 0.05463(16) Uani d . 1 . .
C C1 0.775(3) 0.0231(13) 0.6391(16) 0.063(3) Uani d P 0.541(13) A 1
H H1A 0.8165 0.0099 0.5476 0.076 Uiso calc PR 0.541(13) A 1
H H1B 0.9197 0.0230 0.7097 0.076 Uiso calc PR 0.541(13) A 1
C C2 0.6217(17) -0.0684(4) 0.6704(9) 0.0580(18) Uani d P 0.541(13) A 1
H H2A 0.7152 -0.1339 0.7017 0.070 Uiso calc PR 0.541(13) A 1
H H2B 0.5059 -0.0874 0.5866 0.070 Uiso calc PR 0.541(13) A 1
C C1' 0.742(3) 0.0127(13) 0.6019(19) 0.064(4) Uani d P 0.459(13) A 2
H H1'A 0.6365 -0.0202 0.5217 0.076 Uiso calc PR 0.459(13) A 2
H H1'B 0.9000 0.0149 0.5818 0.076 Uiso calc PR 0.459(13) A 2
C C2' 0.7381(17) -0.0516(5) 0.7321(11) 0.057(2) Uani d P 0.459(13) A 2
H H2'A 0.8802 -0.0357 0.8011 0.069 Uiso calc PR 0.459(13) A 2
H H2'B 0.7374 -0.1303 0.7104 0.069 Uiso calc PR 0.459(13) A 2
C C3 0.4657(3) 0.12007(16) 0.75830(19) 0.0385(4) Uani d . 1 A .
C C4 0.3248(3) 0.19662(16) 0.8105(2) 0.0384(4) Uani d . 1 . .
C C5 0.1840(3) 0.16281(18) 0.91489(18) 0.0419(4) Uani d . 1 A .
C C6 0.0463(4) 0.24818(18) 0.9638(2) 0.0495(5) Uani d . 1 . .
H H6 -0.0410 0.2314 1.0328 0.059 Uiso calc R 1 A .
C C7 0.0409(3) 0.35039(17) 0.9126(2) 0.0477(5) Uani d . 1 A .
H H7 -0.0534 0.4027 0.9462 0.057 Uiso calc R 1 . .
C C8 0.3154(3) 0.31026(17) 0.7579(2) 0.0422(4) Uani d . 1 A .
C C9 0.1463(3) 0.49614(15) 0.7608(2) 0.0402(4) Uani d . 1 A .
C C10 -0.0659(3) 0.53405(19) 0.6854(2) 0.0517(5) Uani d . 1 . .
H H10 -0.1967 0.4874 0.6672 0.062 Uiso calc R 1 . .
C C11 -0.0823(4) 0.6429(2) 0.6368(2) 0.0613(6) Uani d . 1 . .
H H11 -0.2248 0.6693 0.5854 0.074 Uiso calc R 1 . .
C C12 0.1097(5) 0.71177(19) 0.6640(3) 0.0646(6) Uani d . 1 . .
H H12 0.0981 0.7844 0.6301 0.078 Uiso calc R 1 . .
C C13 0.3191(4) 0.67360(19) 0.7411(3) 0.0604(6) Uani d . 1 . .
H H13 0.4486 0.7209 0.7608 0.072 Uiso calc R 1 . .
C C14 0.3393(3) 0.56575(17) 0.7898(2) 0.0494(5) Uani d . 1 . .
H H14 0.4820 0.5401 0.8419 0.059 Uiso calc R 1 . .
N N1 0.1675(3) 0.38340(13) 0.81222(16) 0.0422(4) Uani d . 1 . .
O O1 0.4251(3) 0.34287(12) 0.66800(17) 0.0611(4) Uani d . 1 . .
O O2 0.1866(2) 0.06549(12) 0.95739(17) 0.0562(4) Uani d . 1 . .

loop_
_atom_site_aniso_label
_atom_site_aniso_U_11
_atom_site_aniso_U_22
_atom_site_aniso_U_33
_atom_site_aniso_U_12
_atom_site_aniso_U_13
_atom_site_aniso_U_23
S1 0.0552(3) 0.0452(3) 0.0482(3) 0.0055(2) 0.0264(2) 0.0024(2)
S2 0.0693(3) 0.0355(2) 0.0669(3) 0.0066(2) 0.0325(3) 0.0060(3)
C1 0.071(4) 0.066(6) 0.064(7) 0.005(3) 0.039(4) -0.022(4)
C2 0.067(4) 0.040(2) 0.074(4) 0.004(2) 0.030(3) -0.007(2)
C1' 0.111(10) 0.034(4) 0.059(8) 0.014(4) 0.048(6) -0.012(4)
C2' 0.059(4) 0.035(3) 0.081(5) 0.005(3) 0.022(4) 0.001(3)
C3 0.0437(10) 0.0379(10) 0.0358(9) -0.0007(8) 0.0123(7) 0.0000(7)
C4 0.0437(9) 0.0369(9) 0.0381(9) -0.0002(7) 0.0167(7) 0.0008(8)
C5 0.0482(10) 0.0415(10) 0.0387(9) -0.0055(9) 0.0154(7) 0.0024(9)
C6 0.0597(12) 0.0503(12) 0.0469(11) 0.0006(10) 0.0313(9) 0.0002(9)
C7 0.0556(11) 0.0459(12) 0.0484(11) 0.0022(9) 0.0272(9) -0.0053(9)
C8 0.0501(11) 0.0399(10) 0.0412(10) 0.0042(8) 0.0199(8) 0.0025(8)
C9 0.0458(9) 0.0376(10) 0.0417(9) 0.0042(8) 0.0194(7) 0.0006(8)
C10 0.0436(10) 0.0543(12) 0.0589(13) 0.0057(9) 0.0144(9) -0.0045(10)
C11 0.0611(12) 0.0638(15) 0.0593(12) 0.0260(12) 0.0127(10) 0.0049(12)
C12 0.0907(17) 0.0430(11) 0.0712(14) 0.0188(12) 0.0433(13) 0.0104(11)
C13 0.0627(13) 0.0433(12) 0.0831(15) -0.0024(10) 0.0341(11) -0.0004(11)
C14 0.0463(10) 0.0441(11) 0.0600(14) 0.0013(9) 0.0153(9) 0.0000(9)
N1 0.0508(9) 0.0347(8) 0.0465(9) 0.0038(7) 0.0227(7) -0.0003(7)
O1 0.0833(10) 0.0434(8) 0.0717(10) 0.0140(8) 0.0525(8) 0.0151(7)
O2 0.0678(9) 0.0442(8) 0.0644(9) -0.0033(7) 0.0323(7) 0.0112(7)

loop_
_atom_type_symbol
_atom_type_description
_atom_type_scat_dispersion_real
_atom_type_scat_dispersion_imag
_atom_type_scat_source
C C 0.0033 0.0016 'International Tables Vol C Tables 4.2.6.8 and 6.1.1.4'
H H 0.0000 0.0000 'International Tables Vol C Tables 4.2.6.8 and 6.1.1.4'
N N 0.0061 0.0033 'International Tables Vol C Tables 4.2.6.8 and 6.1.1.4'
O O 0.0106 0.0060 'International Tables Vol C Tables 4.2.6.8 and 6.1.1.4'
S S 0.1246 0.1234 'International Tables Vol C Tables 4.2.6.8 and 6.1.1.4'

loop_
_geom_angle_atom_site_label_1
_geom_angle_atom_site_label_2
_geom_angle_atom_site_label_3
_geom_angle_site_symmetry_1
_geom_angle_site_symmetry_3
_geom_angle
_geom_angle_publ_flag
C3 S1 C1 . . 95.2(5) ?
C3 S1 C1' . . 98.4(7) ?
C1 S1 C1' . . 12.1(9) ?
C3 S2 C2 . . 96.19(18) ?
C3 S2 C2' . . 94.75(19) ?
C2 S2 C2' . . 26.22(19) ?
C2 C1 S1 . . 113.1(9) ?
C2 C1 H1A . . 109.0 ?
S1 C1 H1A . . 109.0 ?
C2 C1 H1B . . 109.0 ?
S1 C1 H1B . . 109.0 ?
H1A C1 H1B . . 107.8 ?
C1 C2 S2 . . 106.3(7) ?
C1 C2 H2A . . 110.5 ?
S2 C2 H2A . . 110.5 ?
C1 C2 H2B . . 110.5 ?
S2 C2 H2B . . 110.5 ?
H2A C2 H2B . . 108.7 ?
C2' C1' S1 . . 105.6(11) ?
C2' C1' H1'A . . 110.6 ?
S1 C1' H1'A . . 110.6 ?
C2' C1' H1'B . . 110.6 ?
S1 C1' H1'B . . 110.6 ?
H1'A C1' H1'B . . 108.7 ?
C1' C2' S2 . . 111.9(9) ?
C1' C2' H2'A . . 109.2 ?
S2 C2' H2'A . . 109.2 ?
C1' C2' H2'B . . 109.2 ?
S2 C2' H2'B . . 109.2 ?
H2'A C2' H2'B . . 107.9 ?
C4 C3 S1 . . 122.87(14) ?
C4 C3 S2 . . 121.84(15) ?
S1 C3 S2 . . 115.28(11) ?
C3 C4 C8 . . 118.94(16) ?
C3 C4 C5 . . 120.35(18) ?
C8 C4 C5 . . 120.70(16) ?
O2 C5 C6 . . 122.80(17) ?
O2 C5 C4 . . 121.01(18) ?
C6 C5 C4 . . 116.20(18) ?
C7 C6 C5 . . 121.31(18) ?
C7 C6 H6 . . 119.3 ?
C5 C6 H6 . . 119.3 ?
C6 C7 N1 . . 123.46(17) ?
C6 C7 H7 . . 118.3 ?
N1 C7 H7 . . 118.3 ?
O1 C8 N1 . . 119.78(18) ?
O1 C8 C4 . . 123.65(17) ?
N1 C8 C4 . . 116.55(16) ?
C10 C9 C14 . . 120.52(19) ?
C10 C9 N1 . . 120.09(17) ?
C14 C9 N1 . . 119.38(17) ?
C9 C10 C11 . . 119.1(2) ?
C9 C10 H10 . . 120.4 ?
C11 C10 H10 . . 120.4 ?
C12 C11 C10 . . 120.5(2) ?
C12 C11 H11 . . 119.8 ?
C10 C11 H11 . . 119.8 ?
C11 C12 C13 . . 119.9(2) ?
C11 C12 H12 . . 120.1 ?
C13 C12 H12 . . 120.1 ?
C12 C13 C14 . . 120.6(2) ?
C12 C13 H13 . . 119.7 ?
C14 C13 H13 . . 119.7 ?
C13 C14 C9 . . 119.4(2) ?
C13 C14 H14 . . 120.3 ?
C9 C14 H14 . . 120.3 ?
C7 N1 C8 . . 121.74(16) ?
C7 N1 C9 . . 119.40(15) ?
C8 N1 C9 . . 118.86(15) ?

loop_
_geom_bond_atom_site_label_1
_geom_bond_atom_site_label_2
_geom_bond_site_symmetry_2
_geom_bond_distance
_geom_bond_publ_flag
S1 C3 . 1.732(2) ?
S1 C1 . 1.761(15) ?
S1 C1' . 1.857(16) ?
S2 C3 . 1.732(2) ?
S2 C2 . 1.813(5) ?
S2 C2' . 1.850(6) ?
C1 C2 . 1.479(19) ?
C1 H1A . 0.9700 ?
C1 H1B . 0.9700 ?
C2 H2A . 0.9700 ?
C2 H2B . 0.9700 ?
C1' C2' . 1.48(2) ?
C1' H1'A . 0.9700 ?
C1' H1'B . 0.9700 ?
C2' H2'A . 0.9700 ?
C2' H2'B . 0.9700 ?
C3 C4 . 1.385(3) ?
C4 C8 . 1.455(3) ?
C4 C5 . 1.466(2) ?
C5 O2 . 1.240(2) ?
C5 C6 . 1.432(3) ?
C6 C7 . 1.323(3) ?
C6 H6 . 0.9300 ?
C7 N1 . 1.377(2) ?
C7 H7 . 0.9300 ?
C8 O1 . 1.231(2) ?
C8 N1 . 1.396(2) ?
C9 C10 . 1.376(3) ?
C9 C14 . 1.379(3) ?
C9 N1 . 1.441(2) ?
C10 C11 . 1.388(3) ?
C10 H10 . 0.9300 ?
C11 C12 . 1.367(4) ?
C11 H11 . 0.9300 ?
C12 C13 . 1.370(3) ?
C12 H12 . 0.9300 ?
C13 C14 . 1.377(3) ?
C13 H13 . 0.9300 ?
C14 H14 . 0.9300 ?

loop_
_geom_hbond_atom_site_label_D
_geom_hbond_atom_site_label_H
_geom_hbond_atom_site_label_A
_geom_hbond_site_symmetry_A
_geom_hbond_distance_DH
_geom_hbond_distance_HA
_geom_hbond_distance_DA
_geom_hbond_angle_DHA
C1' H1'A O1 2_646 0.97 2.43 3.300(17) 148
C2 H2B O1 2_646 0.97 2.69 3.388(8) 129
C7 H7 O2 2_557 0.93 2.36 3.259(3) 163
C14 H14 O2 2_657 0.93 2.46 3.293(3) 149
C11 H11 S1 2_556 0.93 2.90 3.756(3) 153

loop_
_geom_torsion_atom_site_label_1
_geom_torsion_atom_site_label_2
_geom_torsion_atom_site_label_3
_geom_torsion_atom_site_label_4
_geom_torsion_site_symmetry_1
_geom_torsion_site_symmetry_2
_geom_torsion_site_symmetry_3
_geom_torsion_site_symmetry_4
_geom_torsion
_geom_torsion_publ_flag
C3 S1 C1 C2 . . . . 29.1(11) ?
C1' S1 C1 C2 . . . . -77(5) ?
S1 C1 C2 S2 . . . . -40.8(12) ?
C3 S2 C2 C1 . . . . 31.6(9) ?
C2' S2 C2 C1 . . . . -56.5(9) ?
C3 S1 C1' C2' . . . . -28.1(12) ?
C1 S1 C1' C2' . . . . 47(5) ?
S1 C1' C2' S2 . . . . 40.1(13) ?
C3 S2 C2' C1' . . . . -33.7(10) ?
C2 S2 C2' C1' . . . . 60.7(11) ?
C1 S1 C3 C4 . . . . 175.0(5) ?
C1' S1 C3 C4 . . . . -173.3(6) ?
C1 S1 C3 S2 . . . . -5.4(5) ?
C1' S1 C3 S2 . . . . 6.3(6) ?
C2 S2 C3 C4 . . . . 165.9(4) ?
C2' S2 C3 C4 . . . . -167.8(4) ?
C2 S2 C3 S1 . . . . -13.8(4) ?
C2' S2 C3 S1 . . . . 12.5(4) ?
S1 C3 C4 C8 . . . . 2.5(3) ?
S2 C3 C4 C8 . . . . -177.09(14) ?
S1 C3 C4 C5 . . . . -178.70(14) ?
S2 C3 C4 C5 . . . . 1.7(2) ?
C3 C4 C5 O2 . . . . -0.6(3) ?
C8 C4 C5 O2 . . . . 178.16(18) ?
C3 C4 C5 C6 . . . . 179.24(18) ?
C8 C4 C5 C6 . . . . -2.0(3) ?
O2 C5 C6 C7 . . . . -177.6(2) ?
C4 C5 C6 C7 . . . . 2.6(3) ?
C5 C6 C7 N1 . . . . -1.2(3) ?
C3 C4 C8 O1 . . . . 0.5(3) ?
C5 C4 C8 O1 . . . . -178.25(19) ?
C3 C4 C8 N1 . . . . 178.91(17) ?
C5 C4 C8 N1 . . . . 0.1(3) ?
C14 C9 C10 C11 . . . . 1.1(3) ?
N1 C9 C10 C11 . . . . -179.94(18) ?
C9 C10 C11 C12 . . . . -0.3(3) ?
C10 C11 C12 C13 . . . . -0.8(4) ?
C11 C12 C13 C14 . . . . 1.0(4) ?
C12 C13 C14 C9 . . . . -0.3(3) ?
C10 C9 C14 C13 . . . . -0.8(3) ?
N1 C9 C14 C13 . . . . -179.81(18) ?
C6 C7 N1 C8 . . . . -0.9(3) ?
C6 C7 N1 C9 . . . . 178.73(18) ?
O1 C8 N1 C7 . . . . 179.79(18) ?
C4 C8 N1 C7 . . . . 1.4(3) ?
O1 C8 N1 C9 . . . . 0.2(3) ?
C4 C8 N1 C9 . . . . -178.25(16) ?
C10 C9 N1 C7 . . . . -65.0(2) ?
C14 C9 N1 C7 . . . . 114.0(2) ?
C10 C9 N1 C8 . . . . 114.7(2) ?
C14 C9 N1 C8 . . . . -66.3(2) ?
